data_1508966
loop_
_publ_author_name
'Guo, Le'
'Liu, Yinghua'
'Yao, Wubing'
'Leng, Xuebing'
'Huang, Zheng'

_publ_section_title
;
 Iridium-Catalyzed Selective \a-Alkylation of Unactivated Amides with
 Primary Alcohols.
;
_journal_issue 5
_journal_name_full 'Organic letters'
_journal_page_first 1144
_journal_page_last 1147
_journal_paper_doi 10.1021/ol400360g
_journal_volume 15
_journal_year 2013
_chemical_formula_sum 'C29 H55 Cl Ir N3 P2'
_chemical_formula_weight 735.35
_chemical_name_systematic
; 
 ? 
;
_space_group_IT_number 2
_symmetry_cell_setting triclinic
_symmetry_space_group_name_Hall '-P 1'
_symmetry_space_group_name_H-M 'P -1'
_atom_sites_solution_hydrogens geom
_atom_sites_solution_primary direct
_atom_sites_solution_secondary difmap
_audit_creation_method SHELXL-97
_cell_angle_alpha 81.286(3)
_cell_angle_beta 73.769(3)
_cell_angle_gamma 89.591(3)
_cell_formula_units_Z 4
_cell_length_a 12.2865(19)
_cell_length_b 14.517(2)
_cell_length_c 21.752(3)
_cell_measurement_reflns_used 2208
_cell_measurement_temperature 140(2)
_cell_measurement_theta_max 20.28
_cell_measurement_theta_min 2.20
_cell_volume 3679.6(9)
_computing_cell_refinement 'Bruker SAINT'
_computing_data_collection 'Bruker APEX2'
_computing_data_reduction 'Bruker SAINT'
_computing_molecular_graphics 'Bruker SHELXTL'
_computing_publication_material 'Bruker SHELXTL'
_computing_structure_refinement 'SHELXL-97 (Sheldrick, 2008)'
_computing_structure_solution 'SHELXS-97 (Sheldrick, 2008)'
_diffrn_ambient_temperature 140(2)
_diffrn_measured_fraction_theta_full 0.991
_diffrn_measured_fraction_theta_max 0.991
_diffrn_measurement_device_type 'Bruker APEX-II CCD'
_diffrn_measurement_method '\f and \w scans'
_diffrn_radiation_monochromator graphite
_diffrn_radiation_source 'fine-focus sealed tube'
_diffrn_radiation_type MoK\a
_diffrn_radiation_wavelength 0.71073
_diffrn_reflns_av_R_equivalents 0.0839
_diffrn_reflns_av_sigmaI/netI 0.1890
_diffrn_reflns_limit_h_max 11
_diffrn_reflns_limit_h_min -15
_diffrn_reflns_limit_k_max 18
_diffrn_reflns_limit_k_min -18
_diffrn_reflns_limit_l_max 28
_diffrn_reflns_limit_l_min -28
_diffrn_reflns_number 29707
_diffrn_reflns_theta_full 27.49
_diffrn_reflns_theta_max 27.49
_diffrn_reflns_theta_min 0.99
_exptl_absorpt_coefficient_mu 3.807
_exptl_absorpt_correction_T_max 0.8626
_exptl_absorpt_correction_T_min 0.6579
_exptl_absorpt_correction_type multi-scan
_exptl_absorpt_process_details sadabs
_exptl_crystal_colour red
_exptl_crystal_density_diffrn 1.327
_exptl_crystal_density_method 'not measured'
_exptl_crystal_description block
_exptl_crystal_F_000 1496
_exptl_crystal_size_max 0.12
_exptl_crystal_size_mid 0.08
_exptl_crystal_size_min 0.04
_platon_squeeze_details
;
;
_refine_diff_density_max 2.263
_refine_diff_density_min -1.187
_refine_diff_density_rms 0.238
_refine_ls_extinction_method none
_refine_ls_goodness_of_fit_ref 0.890
_refine_ls_hydrogen_treatment constr
_refine_ls_matrix_type full
_refine_ls_number_parameters 793
_refine_ls_number_reflns 16718
_refine_ls_number_restraints 545
_refine_ls_restrained_S_all 0.880
_refine_ls_R_factor_all 0.1561
_refine_ls_R_factor_gt 0.0730
_refine_ls_shift/su_max 0.024
_refine_ls_shift/su_mean 0.001
_refine_ls_structure_factor_coef Fsqd
_refine_ls_weighting_details 'calc w=1/[\s^2^(Fo^2^)+(0.1170P)^2^+0.0000P] where P=(Fo^2^+2Fc^2^)/3'
_refine_ls_weighting_scheme calc
_refine_ls_wR_factor_gt 0.1874
_refine_ls_wR_factor_ref 0.2311
_reflns_number_gt 7522
_reflns_number_total 16718
_reflns_threshold_expression >2sigma(I)
_cod_data_source_file ol400360g_si_002.cif
_cod_data_source_block mo_dm13004_0m
_cod_depositor_comments
;
The following automatic conversions were performed:

'_symmetry_cell_setting' value 'Triclinic' changed to 'triclinic'
according to /home/saulius/struct/CIF-dictionaries/cif_core.dic
dictionary named 'cif_core.dic' version 2.4.2 from 2011-04-26.

Automatic conversion script
Id: cif_fix_values 1891 2012-01-12 08:04:46Z andrius 
;
_cod_original_cell_volume 3679.6(10)
_cod_original_sg_symbol_H-M P-1
_cod_database_code 1508966

loop_
_symmetry_equiv_pos_as_xyz
'x, y, z'
'-x, -y, -z'

loop_
_atom_site_label
_atom_site_type_symbol
_atom_site_fract_x
_atom_site_fract_y
_atom_site_fract_z
_atom_site_U_iso_or_equiv
_atom_site_adp_type
_atom_site_occupancy
_atom_site_symmetry_multiplicity
_atom_site_calc_flag
_atom_site_refinement_flags
_atom_site_disorder_assembly
_atom_site_disorder_group
Ir1 Ir 0.30582(3) 0.15628(2) 0.219662(15) 0.04316(11) Uani 1 1 d . . .
Ir2 Ir 0.84578(3) 0.61068(3) 0.294572(17) 0.04256(11) Uani 1 1 d . . .
Cl1 Cl 0.0033(2) 0.78603(15) 0.50264(9) 0.0510(7) Uani 1 1 d . . .
Cl2 Cl 0.3349(2) 0.59199(15) 0.10160(9) 0.0434(6) Uani 1 1 d . . .
N1 N 0.3442(7) 0.3640(5) 0.1604(3) 0.047(2) Uani 1 1 d . . .
H1A H 0.3639 0.4190 0.1363 0.056 Uiso 1 1 calc R A .
N2 N 0.2453(7) 0.2782(5) 0.2588(3) 0.042(2) Uani 1 1 d . A .
N3 N 0.1578(7) 0.1814(5) 0.3568(3) 0.050(2) Uani 1 1 d . . .
H3B H 0.1255 0.1744 0.3988 0.060 Uiso 1 1 calc R A .
N4 N 1.0821(6) 0.6223(5) 0.1935(3) 0.042(2) Uani 1 1 d . . .
H4B H 1.1415 0.6118 0.1620 0.050 Uiso 1 1 calc R B .
N5 N 1.0082(5) 0.6504(4) 0.2967(3) 0.0272(17) Uani 1 1 d . B .
N6 N 0.9230(6) 0.6829(5) 0.4020(3) 0.0449(12) Uani 1 1 d U . .
H6A H 0.9251 0.7144 0.4332 0.054 Uiso 1 1 calc R B .
P1 P 0.3938(2) 0.26799(14) 0.13018(9) 0.0348(6) Uani 1 1 d . A .
P2 P 0.1923(2) 0.08732(16) 0.31999(10) 0.0496(7) Uani 1 1 d . A .
P3 P 0.9480(2) 0.60813(17) 0.18594(10) 0.0430(7) Uani 1 1 d . B .
P4 P 0.8025(2) 0.63032(17) 0.40259(11) 0.0444(7) Uani 1 1 d . B .
C1 C 0.2734(7) 0.3590(6) 0.2220(3) 0.037(2) Uani 1 1 d . A .
C2 C 0.2393(7) 0.4396(6) 0.2479(4) 0.0323(12) Uani 1 1 d U . .
H2A H 0.2655 0.4990 0.2233 0.039 Uiso 1 1 calc R A .
C3 C 0.1663(8) 0.4325(6) 0.3100(4) 0.045(3) Uani 1 1 d . A .
H3A H 0.1360 0.4873 0.3261 0.054 Uiso 1 1 calc R . .
C4 C 0.1395(8) 0.3536(6) 0.3458(4) 0.051(3) Uani 1 1 d . . .
H4A H 0.0924 0.3503 0.3890 0.061 Uiso 1 1 calc R A .
C5 C 0.1800(9) 0.2696(5) 0.3211(4) 0.045(3) Uani 1 1 d . A .
C6 C 0.3406(8) 0.2792(6) 0.0556(4) 0.045(3) Uani 1 1 d . . .
C7 C 0.2127(8) 0.2610(7) 0.0851(4) 0.049(3) Uani 1 1 d . A .
H7A H 0.1758 0.2651 0.0503 0.074 Uiso 1 1 calc R . .
H7B H 0.1822 0.3077 0.1129 0.074 Uiso 1 1 calc R . .
H7C H 0.1983 0.1986 0.1109 0.074 Uiso 1 1 calc R . .
C8 C 0.3901(9) 0.2110(6) 0.0094(4) 0.056(3) Uani 1 1 d . A .
H8A H 0.3583 0.2213 -0.0276 0.085 Uiso 1 1 calc R . .
H8B H 0.3711 0.1470 0.0321 0.085 Uiso 1 1 calc R . .
H8C H 0.4727 0.2206 -0.0061 0.085 Uiso 1 1 calc R . .
C9 C 0.3600(7) 0.3816(6) 0.0158(4) 0.039(2) Uani 1 1 d . A .
H9A H 0.3311 0.3841 -0.0221 0.058 Uiso 1 1 calc R . .
H9B H 0.4412 0.3985 0.0015 0.058 Uiso 1 1 calc R . .
H9C H 0.3195 0.4256 0.0434 0.058 Uiso 1 1 calc R . .
C10 C 0.5513(9) 0.3010(7) 0.1088(4) 0.052(3) Uani 1 1 d . . .
C11 C 0.5824(10) 0.2696(8) 0.1728(5) 0.082(4) Uani 1 1 d . A .
H11A H 0.6631 0.2840 0.1663 0.123 Uiso 1 1 calc R . .
H11B H 0.5671 0.2023 0.1861 0.123 Uiso 1 1 calc R . .
H11C H 0.5367 0.3028 0.2067 0.123 Uiso 1 1 calc R . .
C12 C 0.6237(9) 0.2449(8) 0.0568(5) 0.068(3) Uani 1 1 d . A .
H12A H 0.7040 0.2636 0.0470 0.102 Uiso 1 1 calc R . .
H12B H 0.5993 0.2578 0.0173 0.102 Uiso 1 1 calc R . .
H12C H 0.6133 0.1780 0.0737 0.102 Uiso 1 1 calc R . .
C13 C 0.5791(9) 0.3993(7) 0.0891(5) 0.065(3) Uani 1 1 d . A .
H13A H 0.6613 0.4099 0.0789 0.098 Uiso 1 1 calc R . .
H13B H 0.5407 0.4331 0.1243 0.098 Uiso 1 1 calc R . .
H13C H 0.5542 0.4217 0.0506 0.098 Uiso 1 1 calc R . .
C14 C 0.0435(11) 0.0417(7) 0.3233(5) 0.078(3) Uani 1 1 d U . .
C15 C 0.0497(13) -0.0573(10) 0.3036(7) 0.1008(15) Uani 1 1 d U A .
H15A H -0.0266 -0.0797 0.3059 0.151 Uiso 1 1 calc R . .
H15B H 0.0807 -0.1000 0.3333 0.151 Uiso 1 1 calc R . .
H15C H 0.0988 -0.0544 0.2592 0.151 Uiso 1 1 calc R . .
C16 C -0.0368(12) 0.0322(8) 0.3880(6) 0.097(4) Uani 1 1 d U A .
H16A H -0.1099 0.0075 0.3866 0.145 Uiso 1 1 calc R . .
H16B H -0.0467 0.0934 0.4022 0.145 Uiso 1 1 calc R . .
H16C H -0.0074 -0.0106 0.4184 0.145 Uiso 1 1 calc R . .
C17 C 0.0096(11) 0.1058(11) 0.2764(7) 0.142(6) Uani 1 1 d . A .
H17A H -0.0660 0.0871 0.2751 0.213 Uiso 1 1 calc R . .
H17B H 0.0638 0.1061 0.2337 0.213 Uiso 1 1 calc R . .
H17C H 0.0077 0.1685 0.2882 0.213 Uiso 1 1 calc R . .
C18 C 0.2607(8) 0.0182(6) 0.3782(4) 0.046(3) Uani 1 1 d . . .
C19 C 0.1907(9) 0.0114(7) 0.4497(4) 0.052(3) Uani 1 1 d . A .
H19A H 0.2310 -0.0253 0.4774 0.079 Uiso 1 1 calc R . .
H19B H 0.1167 -0.0191 0.4558 0.079 Uiso 1 1 calc R . .
H19C H 0.1797 0.0741 0.4613 0.079 Uiso 1 1 calc R . .
C20 C 0.2819(14) -0.0817(8) 0.3660(6) 0.110(6) Uani 1 1 d . A .
H20A H 0.3184 -0.1141 0.3974 0.165 Uiso 1 1 calc R . .
H20B H 0.3314 -0.0814 0.3220 0.165 Uiso 1 1 calc R . .
H20C H 0.2095 -0.1139 0.3707 0.165 Uiso 1 1 calc R . .
C21 C 0.3724(8) 0.0652(7) 0.3735(5) 0.058(3) Uani 1 1 d . A .
H21A H 0.4085 0.0288 0.4037 0.087 Uiso 1 1 calc R . .
H21B H 0.3593 0.1281 0.3846 0.087 Uiso 1 1 calc R . .
H21C H 0.4220 0.0693 0.3292 0.087 Uiso 1 1 calc R . .
C22 C 0.4293(9) 0.0427(14) 0.1908(5) 0.079(2) Uani 0.50 1 d PDU A 1
H22A H 0.4550 0.0092 0.2277 0.094 Uiso 0.50 1 calc PR A 1
C23 C 0.3179(6) 0.0275(10) 0.1976(4) 0.075(2) Uani 0.50 1 d PDU A 1
H23A H 0.2882 -0.0151 0.2397 0.089 Uiso 0.50 1 calc PR A 1
C24 C 0.2668(9) -0.0104(4) 0.1497(5) 0.070(2) Uani 0.50 1 d PDU A 1
H24A H 0.3040 0.0293 0.1080 0.085 Uiso 0.50 1 calc PR A 1
H24B H 0.1875 0.0097 0.1619 0.085 Uiso 0.50 1 calc PR A 1
C25 C 0.2560(7) -0.1063(6) 0.1302(8) 0.077(2) Uani 0.50 1 d PDU A 1
H25A H 0.2041 -0.1042 0.1025 0.092 Uiso 0.50 1 calc PR A 1
H25B H 0.2255 -0.1535 0.1692 0.092 Uiso 0.50 1 calc PR A 1
C26 C 0.3751(7) -0.1312(7) 0.0929(4) 0.070(2) Uani 0.50 1 d PDU A 1
H26A H 0.3715 -0.1850 0.0705 0.084 Uiso 0.50 1 calc PR A 1
H26B H 0.4137 -0.0776 0.0605 0.084 Uiso 0.50 1 calc PR A 1
C27 C 0.4367(8) -0.1555(7) 0.1449(6) 0.073(2) Uani 0.50 1 d PDU A 1
H27A H 0.4769 -0.2146 0.1405 0.087 Uiso 0.50 1 calc PR A 1
H27B H 0.3841 -0.1599 0.1890 0.087 Uiso 0.50 1 calc PR A 1
C28 C 0.5202(12) -0.0711(5) 0.1289(12) 0.079(2) Uani 0.50 1 d PDU A 1
H28A H 0.5720 -0.0790 0.0862 0.095 Uiso 0.50 1 calc PR A 1
H28B H 0.5655 -0.0863 0.1600 0.095 Uiso 0.50 1 calc PR A 1
C29 C 0.5115(8) 0.0356(6) 0.1238(6) 0.079(3) Uani 0.50 1 d PDU A 1
H29A H 0.5860 0.0668 0.1178 0.095 Uiso 0.50 1 calc PR A 1
H29B H 0.4795 0.0621 0.0882 0.095 Uiso 0.50 1 calc PR A 1
C22' C 0.3854(7) 0.0342(14) 0.1868(10) 0.074(2) Uani 0.50 1 d PDU A 2
H22B H 0.3892 0.0007 0.2298 0.089 Uiso 0.50 1 calc PR A 2
C23' C 0.2750(9) 0.0129(15) 0.1935(4) 0.0644(13) Uani 0.50 1 d PDU A 2
H23B H 0.2362 -0.0371 0.2299 0.077 Uiso 0.50 1 calc PR A 2
C24' C 0.2432(8) 0.0180(5) 0.1303(5) 0.0670(13) Uani 0.50 1 d PDU A 2
H24C H 0.2983 0.0582 0.0944 0.080 Uiso 0.50 1 calc PR A 2
H24D H 0.1663 0.0421 0.1346 0.080 Uiso 0.50 1 calc PR A 2
C25' C 0.2473(7) -0.0840(6) 0.1188(9) 0.075(2) Uani 0.50 1 d PDU A 2
H25C H 0.1918 -0.1234 0.1549 0.091 Uiso 0.50 1 calc PR A 2
H25D H 0.2288 -0.0891 0.0780 0.091 Uiso 0.50 1 calc PR A 2
C26' C 0.3684(6) -0.1153(7) 0.1148(6) 0.075(2) Uani 0.50 1 d PDU A 2
H26C H 0.4098 -0.0670 0.0788 0.090 Uiso 0.50 1 calc PR A 2
H26D H 0.3666 -0.1709 0.0937 0.090 Uiso 0.50 1 calc PR A 2
C27' C 0.4667(7) -0.1425(8) 0.1440(7) 0.078(2) Uani 0.50 1 d PDU A 2
H27C H 0.4315 -0.1690 0.1900 0.094 Uiso 0.50 1 calc PR A 2
H27D H 0.5040 -0.1946 0.1226 0.094 Uiso 0.50 1 calc PR A 2
C28' C 0.5626(9) -0.0746(6) 0.1435(11) 0.083(3) Uani 0.50 1 d PDU A 2
H28C H 0.6250 -0.0717 0.1029 0.099 Uiso 0.50 1 calc PR A 2
H28D H 0.5934 -0.0946 0.1807 0.099 Uiso 0.50 1 calc PR A 2
C29' C 0.5083(9) 0.0210(7) 0.1485(11) 0.082(2) Uani 0.50 1 d PDU A 2
H29C H 0.5567 0.0580 0.1660 0.098 Uiso 0.50 1 calc PR A 2
H29D H 0.5167 0.0517 0.1034 0.098 Uiso 0.50 1 calc PR A 2
C30 C 1.0965(7) 0.6480(5) 0.2449(4) 0.033(2) Uani 1 1 d . B .
C31 C 1.2049(7) 0.6770(6) 0.2478(4) 0.042(2) Uani 1 1 d . . .
H31A H 1.2691 0.6762 0.2114 0.051 Uiso 1 1 calc R B .
C32 C 1.2178(7) 0.7058(6) 0.3021(4) 0.040(2) Uani 1 1 d . B .
H32A H 1.2893 0.7286 0.3034 0.048 Uiso 1 1 calc R . .
C33 C 1.1247(7) 0.7010(5) 0.3548(4) 0.036(2) Uani 1 1 d . . .
H33A H 1.1333 0.7153 0.3944 0.043 Uiso 1 1 calc R B .
C34 C 1.0203(8) 0.6764(6) 0.3517(4) 0.041(3) Uani 1 1 d . B .
C35 C 0.9439(9) 0.7138(8) 0.1265(6) 0.067(4) Uani 1 1 d . . .
C36 C 0.9285(13) 0.7993(10) 0.1653(7) 0.1030(15) Uani 1 1 d U B .
H36A H 0.9252 0.8570 0.1360 0.155 Uiso 1 1 calc R . .
H36B H 0.9928 0.8040 0.1831 0.155 Uiso 1 1 calc R . .
H36C H 0.8579 0.7898 0.2007 0.155 Uiso 1 1 calc R . .
C37 C 0.8609(10) 0.7089(10) 0.0878(5) 0.102(5) Uani 1 1 d . B .
H37A H 0.8658 0.7674 0.0579 0.153 Uiso 1 1 calc R . .
H37B H 0.7839 0.6992 0.1172 0.153 Uiso 1 1 calc R . .
H37C H 0.8788 0.6569 0.0632 0.153 Uiso 1 1 calc R . .
C38 C 1.0639(10) 0.7440(8) 0.0768(6) 0.077(4) Uani 1 1 d . B .
H38A H 1.0565 0.7993 0.0465 0.116 Uiso 1 1 calc R . .
H38B H 1.0926 0.6929 0.0527 0.116 Uiso 1 1 calc R . .
H38C H 1.1171 0.7585 0.1006 0.116 Uiso 1 1 calc R . .
C39 C 0.9604(8) 0.4999(7) 0.1454(4) 0.047(3) Uani 1 1 d . . .
C40 C 0.8508(8) 0.4798(7) 0.1280(5) 0.066(3) Uani 1 1 d . B .
H40A H 0.8594 0.4241 0.1070 0.099 Uiso 1 1 calc R . .
H40B H 0.8359 0.5332 0.0985 0.099 Uiso 1 1 calc R . .
H40C H 0.7873 0.4694 0.1676 0.099 Uiso 1 1 calc R . .
C41 C 1.0608(9) 0.5084(7) 0.0842(5) 0.060(3) Uani 1 1 d . B .
H41A H 1.0639 0.4515 0.0647 0.090 Uiso 1 1 calc R . .
H41B H 1.1314 0.5170 0.0956 0.090 Uiso 1 1 calc R . .
H41C H 1.0515 0.5621 0.0531 0.090 Uiso 1 1 calc R . .
C42 C 0.9803(10) 0.4215(8) 0.1959(5) 0.077(4) Uani 1 1 d . B .
H42A H 0.9876 0.3627 0.1784 0.116 Uiso 1 1 calc R . .
H42B H 0.9160 0.4158 0.2350 0.116 Uiso 1 1 calc R . .
H42C H 1.0500 0.4357 0.2066 0.116 Uiso 1 1 calc R . .
C43 C 0.6960(8) 0.7179(7) 0.4372(5) 0.058(3) Uani 1 1 d . . .
C44 C 0.5800(8) 0.6818(7) 0.4471(6) 0.070(4) Uani 1 1 d . B .
H44A H 0.5258 0.7277 0.4645 0.106 Uiso 1 1 calc R . .
H44B H 0.5664 0.6234 0.4779 0.106 Uiso 1 1 calc R . .
H44C H 0.5705 0.6702 0.4057 0.106 Uiso 1 1 calc R . .
C45 C 0.7216(14) 0.8043(11) 0.3848(8) 0.1161(15) Uani 1 1 d U B .
H45A H 0.6692 0.8531 0.3989 0.174 Uiso 1 1 calc R . .
H45B H 0.7123 0.7880 0.3444 0.174 Uiso 1 1 calc R . .
H45C H 0.7998 0.8271 0.3775 0.174 Uiso 1 1 calc R . .
C46 C 0.7038(9) 0.7427(8) 0.4985(6) 0.078(4) Uani 1 1 d . B .
H46A H 0.6464 0.7881 0.5128 0.117 Uiso 1 1 calc R . .
H46B H 0.7794 0.7701 0.4926 0.117 Uiso 1 1 calc R . .
H46C H 0.6908 0.6866 0.5314 0.117 Uiso 1 1 calc R . .
C47 C 0.7927(9) 0.5214(6) 0.4640(4) 0.051(3) Uani 1 1 d . . .
C48 C 0.8811(10) 0.4557(8) 0.4322(6) 0.078(4) Uani 1 1 d . B .
H48A H 0.8786 0.3981 0.4626 0.117 Uiso 1 1 calc R . .
H48B H 0.9567 0.4860 0.4204 0.117 Uiso 1 1 calc R . .
H48C H 0.8647 0.4411 0.3931 0.117 Uiso 1 1 calc R . .
C49 C 0.6787(9) 0.4711(7) 0.4921(5) 0.068(4) Uani 1 1 d . B .
H49A H 0.6850 0.4162 0.5230 0.102 Uiso 1 1 calc R . .
H49B H 0.6531 0.4515 0.4571 0.102 Uiso 1 1 calc R . .
H49C H 0.6238 0.5130 0.5143 0.102 Uiso 1 1 calc R . .
C50 C 0.8254(9) 0.5455(9) 0.5224(5) 0.087(4) Uani 1 1 d . B .
H50A H 0.8204 0.4889 0.5542 0.130 Uiso 1 1 calc R . .
H50B H 0.7736 0.5913 0.5422 0.130 Uiso 1 1 calc R . .
H50C H 0.9033 0.5717 0.5084 0.130 Uiso 1 1 calc R . .
C51 C 0.6754(10) 0.5531(9) 0.3239(4) 0.0474(15) Uani 0.50 1 d PDU B 1
H51A H 0.6411 0.5588 0.3705 0.057 Uiso 0.50 1 calc PR B 1
C52 C 0.6584(10) 0.6324(10) 0.2875(5) 0.069(2) Uani 0.50 1 d PDU B 1
H52A H 0.6150 0.6808 0.3114 0.083 Uiso 0.50 1 calc PR B 1
C53 C 0.6300(7) 0.6180(12) 0.2229(4) 0.069(2) Uani 0.50 1 d PDU B 1
H53A H 0.6451 0.6774 0.1922 0.083 Uiso 0.50 1 calc PR B 1
H53B H 0.6802 0.5708 0.2023 0.083 Uiso 0.50 1 calc PR B 1
C54 C 0.5027(8) 0.5851(13) 0.2364(5) 0.069(2) Uani 0.50 1 d PDU B 1
H54A H 0.4585 0.6401 0.2271 0.083 Uiso 0.50 1 calc PR B 1
H54B H 0.4986 0.5418 0.2060 0.083 Uiso 0.50 1 calc PR B 1
C55 C 0.4453(13) 0.5353(6) 0.3075(6) 0.068(2) Uani 0.50 1 d PDU B 1
H55A H 0.3622 0.5424 0.3219 0.082 Uiso 0.50 1 calc PR B 1
H55B H 0.4816 0.5522 0.3397 0.082 Uiso 0.50 1 calc PR B 1
C56 C 0.4806(9) 0.4371(8) 0.2860(7) 0.071(2) Uani 0.50 1 d PDU B 1
H56A H 0.5264 0.4465 0.2400 0.085 Uiso 0.50 1 calc PR B 1
H56B H 0.4116 0.3993 0.2898 0.085 Uiso 0.50 1 calc PR B 1
C57 C 0.5524(8) 0.3824(9) 0.3299(8) 0.069(2) Uani 0.50 1 d PDU B 1
H57A H 0.5670 0.3188 0.3191 0.083 Uiso 0.50 1 calc PR B 1
H57B H 0.5099 0.3770 0.3763 0.083 Uiso 0.50 1 calc PR B 1
C58 C 0.6693(9) 0.4394(14) 0.3161(10) 0.0701(12) Uani 0.50 1 d PDU B 1
H58A H 0.7133 0.4344 0.2712 0.084 Uiso 0.50 1 calc PR B 1
H58B H 0.7113 0.4055 0.3448 0.084 Uiso 0.50 1 calc PR B 1
C51' C 0.6789(13) 0.5233(9) 0.3210(6) 0.070(2) Uani 0.50 1 d PDU B 2
H51B H 0.6245 0.5326 0.3632 0.084 Uiso 0.50 1 calc PR B 2
C52' C 0.6995(9) 0.5969(11) 0.2779(7) 0.072(2) Uani 0.50 1 d PDU B 2
H52B H 0.6626 0.6374 0.3106 0.086 Uiso 0.50 1 calc PR B 2
C53' C 0.6306(7) 0.6333(10) 0.2350(6) 0.071(2) Uani 0.50 1 d PDU B 2
H53C H 0.6625 0.6084 0.1940 0.085 Uiso 0.50 1 calc PR B 2
H53D H 0.6465 0.7015 0.2248 0.085 Uiso 0.50 1 calc PR B 2
C54' C 0.5049(8) 0.6200(10) 0.2507(8) 0.064(2) Uani 0.50 1 d PDU B 2
H54C H 0.4865 0.6168 0.2096 0.077 Uiso 0.50 1 calc PR B 2
H54D H 0.4708 0.6769 0.2666 0.077 Uiso 0.50 1 calc PR B 2
C55' C 0.4456(12) 0.5381(6) 0.2987(9) 0.068(2) Uani 0.50 1 d PDU B 2
H55C H 0.4403 0.5579 0.3410 0.082 Uiso 0.50 1 calc PR B 2
H55D H 0.3673 0.5404 0.2946 0.082 Uiso 0.50 1 calc PR B 2
C56' C 0.4639(8) 0.4369(8) 0.3107(8) 0.071(2) Uani 0.50 1 d PDU B 2
H56C H 0.4752 0.4140 0.2689 0.085 Uiso 0.50 1 calc PR B 2
H56D H 0.3919 0.4074 0.3400 0.085 Uiso 0.50 1 calc PR B 2
C57' C 0.5563(8) 0.3986(10) 0.3383(9) 0.070(2) Uani 0.50 1 d PDU B 2
H57C H 0.5567 0.3306 0.3375 0.084 Uiso 0.50 1 calc PR B 2
H57D H 0.5355 0.4071 0.3844 0.084 Uiso 0.50 1 calc PR B 2
C58' C 0.6754(9) 0.4366(17) 0.3077(11) 0.0701(12) Uani 0.50 1 d PDU B 2
H58C H 0.7291 0.3975 0.3256 0.084 Uiso 0.50 1 calc PR B 2
H58D H 0.6965 0.4374 0.2602 0.084 Uiso 0.50 1 calc PRU B 2

loop_
_atom_site_aniso_label
_atom_site_aniso_U_11
_atom_site_aniso_U_22
_atom_site_aniso_U_33
_atom_site_aniso_U_23
_atom_site_aniso_U_13
_atom_site_aniso_U_12
Ir1 0.0721(3) 0.02665(15) 0.01844(14) -0.00502(12) 0.00841(15) -0.01469(17)
Ir2 0.0419(2) 0.0435(2) 0.03690(19) -0.00402(16) -0.00338(15) -0.00766(17)
Cl1 0.0753(16) 0.0426(11) 0.0205(9) -0.0088(8) 0.0128(10) -0.0153(12)
Cl2 0.0516(13) 0.0440(11) 0.0229(9) -0.0011(8) 0.0068(9) -0.0123(11)
N1 0.090(6) 0.035(4) 0.009(3) 0.004(3) -0.006(3) -0.027(4)
N2 0.064(5) 0.029(4) 0.022(3) 0.007(3) 0.001(3) -0.016(4)
N3 0.082(5) 0.046(4) 0.011(3) -0.002(3) 0.004(3) -0.030(4)
N4 0.053(5) 0.046(4) 0.023(3) -0.015(3) 0.001(3) -0.010(4)
N5 0.020(3) 0.024(3) 0.027(3) -0.007(3) 0.010(3) -0.002(3)
N6 0.0449(17) 0.0451(17) 0.0439(17) -0.0107(13) -0.0091(12) -0.0047(13)
P1 0.0506(13) 0.0272(10) 0.0177(9) -0.0027(8) 0.0048(9) -0.0093(10)
P2 0.0813(18) 0.0337(11) 0.0175(10) -0.0054(9) 0.0140(11) -0.0282(12)
P3 0.0543(15) 0.0455(13) 0.0253(10) -0.0027(10) -0.0063(10) 0.0057(12)
P4 0.0426(13) 0.0502(13) 0.0301(11) -0.0089(10) 0.0082(10) -0.0155(12)
C1 0.040(5) 0.053(5) 0.017(3) -0.011(3) -0.002(3) -0.023(4)
C2 0.0334(17) 0.0311(17) 0.0308(17) -0.0071(13) -0.0052(12) 0.0016(13)
C3 0.053(5) 0.049(5) 0.022(4) -0.020(3) 0.016(4) -0.008(4)
C4 0.063(6) 0.045(5) 0.025(4) -0.013(4) 0.024(4) -0.001(5)
C5 0.075(6) 0.010(3) 0.041(5) 0.006(3) -0.006(4) 0.010(4)
C6 0.060(6) 0.055(5) 0.011(3) -0.005(4) 0.007(4) 0.001(5)
C7 0.053(6) 0.052(5) 0.028(4) -0.006(4) 0.012(4) 0.003(5)
C8 0.099(7) 0.052(5) 0.021(4) -0.020(4) -0.015(4) 0.040(5)
C9 0.035(4) 0.053(5) 0.029(4) 0.005(4) -0.016(3) -0.009(4)
C10 0.062(6) 0.046(5) 0.039(5) 0.007(4) -0.006(5) 0.004(5)
C11 0.093(7) 0.082(7) 0.068(7) 0.010(6) -0.026(6) -0.074(6)
C12 0.071(7) 0.083(7) 0.051(6) -0.014(5) -0.019(5) 0.048(6)
C13 0.082(7) 0.070(7) 0.036(5) -0.002(5) -0.007(5) -0.048(6)
C14 0.125(7) 0.047(5) 0.054(3) -0.004(5) -0.011(3) -0.049(6)
C15 0.1008(19) 0.0999(19) 0.101(2) -0.0172(14) -0.0269(13) 0.0016(14)
C16 0.107(9) 0.043(6) 0.106(5) -0.017(6) 0.029(5) -0.017(7)
C17 0.123(8) 0.192(14) 0.106(9) 0.066(9) -0.069(7) -0.130(9)
C18 0.069(6) 0.031(4) 0.027(4) -0.008(3) 0.008(4) -0.025(4)
C19 0.069(7) 0.054(6) 0.028(4) -0.004(4) -0.003(4) -0.014(5)
C20 0.162(13) 0.071(8) 0.049(7) 0.006(6) 0.037(8) 0.024(9)
C21 0.052(6) 0.049(5) 0.071(6) -0.017(5) -0.008(5) -0.041(5)
C22 0.079(4) 0.055(4) 0.084(4) -0.019(4) 0.010(4) 0.001(4)
C23 0.077(4) 0.057(4) 0.077(4) -0.020(3) 0.006(4) 0.003(4)
C24 0.073(3) 0.062(3) 0.071(3) -0.018(3) -0.008(3) -0.007(3)
C25 0.078(4) 0.063(4) 0.076(4) -0.017(4) 0.002(4) -0.009(4)
C26 0.075(4) 0.057(4) 0.069(4) -0.025(3) 0.005(4) -0.012(4)
C27 0.078(4) 0.052(4) 0.072(4) -0.026(3) 0.014(4) -0.010(4)
C28 0.080(3) 0.059(3) 0.079(3) -0.022(3) 0.014(3) -0.010(3)
C29 0.078(4) 0.060(4) 0.084(4) -0.016(4) 0.008(4) -0.008(4)
C22' 0.070(4) 0.054(4) 0.083(4) -0.018(4) 0.008(4) -0.002(4)
C23' 0.0649(17) 0.0635(17) 0.0647(17) -0.0120(13) -0.0168(12) 0.0018(13)
C24' 0.0672(17) 0.0661(17) 0.0673(18) -0.0114(13) -0.0179(12) 0.0015(14)
C25' 0.077(3) 0.061(3) 0.076(3) -0.016(3) 0.001(3) -0.008(3)
C26' 0.075(3) 0.059(3) 0.077(3) -0.022(3) 0.006(3) -0.014(3)
C27' 0.083(4) 0.054(4) 0.076(4) -0.022(4) 0.018(4) -0.004(4)
C28' 0.081(4) 0.061(4) 0.082(4) -0.015(4) 0.019(4) -0.002(4)
C29' 0.079(3) 0.060(3) 0.085(3) -0.018(3) 0.014(3) -0.007(3)
C30 0.041(5) 0.029(4) 0.026(4) -0.002(3) -0.007(3) -0.005(4)
C31 0.032(4) 0.055(5) 0.027(4) -0.025(3) 0.021(3) -0.020(4)
C32 0.036(5) 0.047(5) 0.036(4) -0.014(4) -0.004(4) -0.015(4)
C33 0.040(5) 0.028(4) 0.035(4) -0.014(3) 0.000(4) -0.009(4)
C34 0.058(6) 0.035(4) 0.017(4) -0.012(3) 0.014(4) -0.007(4)
C35 0.056(6) 0.065(7) 0.072(7) -0.011(6) -0.003(6) -0.022(6)
C36 0.1039(19) 0.1012(19) 0.104(2) -0.0150(14) -0.0289(13) 0.0059(14)
C37 0.107(8) 0.124(11) 0.082(7) 0.047(7) -0.072(6) -0.003(9)
C38 0.068(7) 0.063(7) 0.092(9) 0.011(7) -0.019(7) -0.001(6)
C39 0.059(6) 0.055(5) 0.034(4) -0.012(4) -0.022(4) -0.013(5)
C40 0.046(6) 0.067(6) 0.084(7) -0.044(5) 0.001(5) -0.018(5)
C41 0.071(7) 0.071(6) 0.049(5) -0.027(5) -0.025(5) 0.015(6)
C42 0.065(7) 0.090(8) 0.077(7) -0.041(6) -0.004(6) -0.029(7)
C43 0.043(5) 0.061(6) 0.050(5) -0.022(5) 0.024(4) 0.014(5)
C44 0.048(6) 0.044(5) 0.104(8) -0.036(5) 0.015(6) 0.010(5)
C45 0.1155(19) 0.1161(19) 0.116(2) -0.0181(14) -0.0322(13) 0.0023(14)
C46 0.046(6) 0.074(7) 0.120(9) -0.050(6) -0.015(6) 0.017(6)
C47 0.075(7) 0.036(5) 0.037(5) 0.006(4) -0.014(5) -0.013(5)
C48 0.086(8) 0.067(7) 0.079(7) 0.019(6) -0.038(6) 0.014(7)
C49 0.060(6) 0.041(5) 0.068(7) 0.011(5) 0.027(5) 0.019(5)
C50 0.078(7) 0.112(9) 0.079(7) 0.014(7) -0.048(6) -0.063(7)
C51 0.0469(19) 0.0475(19) 0.048(2) -0.0078(14) -0.0134(13) 0.0015(14)
C52 0.063(4) 0.065(4) 0.076(4) -0.012(4) -0.014(4) 0.009(4)
C53 0.063(3) 0.067(3) 0.075(3) -0.012(3) -0.017(3) 0.018(3)
C54 0.058(4) 0.074(4) 0.073(4) -0.010(4) -0.016(4) 0.020(4)
C55 0.059(3) 0.069(3) 0.073(3) -0.013(3) -0.011(3) 0.023(3)
C56 0.062(3) 0.069(3) 0.076(3) -0.011(3) -0.012(3) 0.019(3)
C57 0.064(3) 0.066(3) 0.073(3) -0.009(3) -0.015(3) 0.015(3)
C58 0.0697(16) 0.0694(16) 0.0710(17) -0.0105(13) -0.0200(12) 0.0048(13)
C51' 0.066(4) 0.067(4) 0.077(4) -0.012(4) -0.021(4) 0.003(4)
C52' 0.067(4) 0.067(4) 0.078(4) -0.007(4) -0.017(4) 0.010(4)
C53' 0.063(4) 0.066(4) 0.080(4) -0.009(4) -0.016(4) 0.016(4)
C54' 0.058(3) 0.067(3) 0.070(3) -0.015(3) -0.019(3) 0.016(3)
C55' 0.059(3) 0.070(3) 0.073(3) -0.013(3) -0.012(3) 0.023(3)
C56' 0.063(3) 0.069(3) 0.074(3) -0.011(3) -0.009(3) 0.018(3)
C57' 0.065(3) 0.067(3) 0.073(3) -0.011(3) -0.012(3) 0.013(3)
C58' 0.0696(16) 0.0695(16) 0.0710(17) -0.0104(13) -0.0198(12) 0.0050(13)

loop_
_atom_type_symbol
_atom_type_description
_atom_type_scat_dispersion_real
_atom_type_scat_dispersion_imag
_atom_type_scat_source
C C 0.0033 0.0016 'International Tables Vol C Tables 4.2.6.8 and 6.1.1.4'
H H 0.0000 0.0000 'International Tables Vol C Tables 4.2.6.8 and 6.1.1.4'
N N 0.0061 0.0033 'International Tables Vol C Tables 4.2.6.8 and 6.1.1.4'
P P 0.1023 0.0942 'International Tables Vol C Tables 4.2.6.8 and 6.1.1.4'
Cl Cl 0.1484 0.1585 'International Tables Vol C Tables 4.2.6.8 and 6.1.1.4'
Ir Ir -1.4442 7.9887 'International Tables Vol C Tables 4.2.6.8 and 6.1.1.4'

loop_
_geom_angle_atom_site_label_1
_geom_angle_atom_site_label_2
_geom_angle_atom_site_label_3
_geom_angle
C23 Ir1 N2 163.4(3)
C23 Ir1 C22' 21.9(4)
N2 Ir1 C22' 171.9(5)
C23 Ir1 C22 36.2(4)
N2 Ir1 C22 157.3(4)
C22' Ir1 C22 14.9(5)
C23 Ir1 C23' 13.9(4)
N2 Ir1 C23' 151.2(3)
C22' Ir1 C23' 35.3(4)
C22 Ir1 C23' 50.0(5)
C23 Ir1 P2 85.5(3)
N2 Ir1 P2 80.86(17)
C22' Ir1 P2 98.6(5)
C22 Ir1 P2 102.2(3)
C23' Ir1 P2 81.6(3)
C23 Ir1 P1 111.9(3)
N2 Ir1 P1 81.13(17)
C22' Ir1 P1 99.5(5)
C22 Ir1 P1 95.3(3)
C23' Ir1 P1 114.0(3)
P2 Ir1 P1 161.86(8)
C52' Ir2 N5 167.6(4)
C52' Ir2 C51 29.7(4)
N5 Ir2 C51 161.8(3)
C52' Ir2 P4 105.0(4)
N5 Ir2 P4 81.43(17)
C51 Ir2 P4 82.7(3)
C52' Ir2 C51' 33.9(4)
N5 Ir2 C51' 158.4(3)
C51 Ir2 C51' 10.8(5)
P4 Ir2 C51' 87.6(4)
C52' Ir2 C52 16.0(6)
N5 Ir2 C52 156.6(4)
C51 Ir2 C52 34.3(4)
P4 Ir2 C52 94.6(3)
C51' Ir2 C52 42.4(4)
C52' Ir2 P3 93.3(4)
N5 Ir2 P3 79.80(17)
C51 Ir2 P3 116.0(3)
P4 Ir2 P3 161.21(10)
C51' Ir2 P3 110.5(4)
C52 Ir2 P3 102.2(3)
C1 N1 P1 121.3(6)
C1 N1 H1A 119.4
P1 N1 H1A 119.4
C1 N2 C5 122.5(7)
C1 N2 Ir1 118.6(5)
C5 N2 Ir1 119.0(5)
C5 N3 P2 120.0(5)
C5 N3 H3B 120.0
P2 N3 H3B 120.0
C30 N4 P3 120.5(6)
C30 N4 H4B 119.7
P3 N4 H4B 119.7
C30 N5 C34 121.8(7)
C30 N5 Ir2 119.7(6)
C34 N5 Ir2 118.5(5)
C34 N6 P4 119.2(6)
C34 N6 H6A 120.4
P4 N6 H6A 120.4
N1 P1 C6 101.3(4)
N1 P1 C10 97.5(4)
C6 P1 C10 112.0(4)
N1 P1 Ir1 98.9(2)
C6 P1 Ir1 118.6(3)
C10 P1 Ir1 121.8(3)
N3 P2 C18 99.6(4)
N3 P2 C14 100.2(5)
C18 P2 C14 115.2(4)
N3 P2 Ir1 100.7(2)
C18 P2 Ir1 118.8(3)
C14 P2 Ir1 116.9(3)
N4 P3 C35 100.2(4)
N4 P3 C39 102.4(4)
C35 P3 C39 110.1(5)
N4 P3 Ir2 98.1(2)
C35 P3 Ir2 117.0(4)
C39 P3 Ir2 123.7(3)
N6 P4 C47 103.0(4)
N6 P4 C43 100.4(4)
C47 P4 C43 110.7(4)
N6 P4 Ir2 99.6(3)
C47 P4 Ir2 116.8(3)
C43 P4 Ir2 121.9(4)
N2 C1 N1 120.1(8)
N2 C1 C2 119.2(7)
N1 C1 C2 120.4(7)
C1 C2 C3 119.3(7)
C1 C2 H2A 120.4
C3 C2 H2A 120.4
C4 C3 C2 121.0(8)
C4 C3 H3A 119.5
C2 C3 H3A 119.5
C3 C4 C5 120.2(7)
C3 C4 H4A 119.9
C5 C4 H4A 119.9
N2 C5 N3 118.2(7)
N2 C5 C4 117.5(7)
N3 C5 C4 124.3(7)
C8 C6 C7 111.0(8)
C8 C6 C9 108.5(6)
C7 C6 C9 107.6(7)
C8 C6 P1 114.7(7)
C7 C6 P1 102.3(5)
C9 C6 P1 112.4(6)
C6 C7 H7A 109.5
C6 C7 H7B 109.5
H7A C7 H7B 109.5
C6 C7 H7C 109.5
H7A C7 H7C 109.5
H7B C7 H7C 109.5
C6 C8 H8A 109.5
C6 C8 H8B 109.5
H8A C8 H8B 109.5
C6 C8 H8C 109.5
H8A C8 H8C 109.5
H8B C8 H8C 109.5
C6 C9 H9A 109.5
C6 C9 H9B 109.5
H9A C9 H9B 109.5
C6 C9 H9C 109.5
H9A C9 H9C 109.5
H9B C9 H9C 109.5
C13 C10 C11 108.2(9)
C13 C10 C12 110.1(8)
C11 C10 C12 107.7(9)
C13 C10 P1 114.9(8)
C11 C10 P1 103.8(6)
C12 C10 P1 111.6(7)
C10 C11 H11A 109.5
C10 C11 H11B 109.5
H11A C11 H11B 109.5
C10 C11 H11C 109.5
H11A C11 H11C 109.5
H11B C11 H11C 109.5
C10 C12 H12A 109.5
C10 C12 H12B 109.5
H12A C12 H12B 109.5
C10 C12 H12C 109.5
H12A C12 H12C 109.5
H12B C12 H12C 109.5
C10 C13 H13A 109.5
C10 C13 H13B 109.5
H13A C13 H13B 109.5
C10 C13 H13C 109.5
H13A C13 H13C 109.5
H13B C13 H13C 109.5
C17 C14 C16 113.2(12)
C17 C14 C15 109.5(12)
C16 C14 C15 105.8(9)
C17 C14 P2 104.5(8)
C16 C14 P2 113.4(9)
C15 C14 P2 110.5(9)
C14 C15 H15A 109.5
C14 C15 H15B 109.5
H15A C15 H15B 109.5
C14 C15 H15C 109.5
H15A C15 H15C 109.5
H15B C15 H15C 109.5
C14 C16 H16A 109.5
C14 C16 H16B 109.5
H16A C16 H16B 109.5
C14 C16 H16C 109.5
H16A C16 H16C 109.5
H16B C16 H16C 109.5
C14 C17 H17A 109.5
C14 C17 H17B 109.5
H17A C17 H17B 109.5
C14 C17 H17C 109.5
H17A C17 H17C 109.5
H17B C17 H17C 109.5
C20 C18 C21 108.6(10)
C20 C18 C19 106.0(7)
C21 C18 C19 105.8(8)
C20 C18 P2 113.0(8)
C21 C18 P2 109.5(6)
C19 C18 P2 113.6(7)
C18 C19 H19A 109.5
C18 C19 H19B 109.5
H19A C19 H19B 109.5
C18 C19 H19C 109.5
H19A C19 H19C 109.5
H19B C19 H19C 109.5
C18 C20 H20A 109.5
C18 C20 H20B 109.5
H20A C20 H20B 109.5
C18 C20 H20C 109.5
H20A C20 H20C 109.5
H20B C20 H20C 109.5
C18 C21 H21A 109.5
C18 C21 H21B 109.5
H21A C21 H21B 109.5
C18 C21 H21C 109.5
H21A C21 H21C 109.5
H21B C21 H21C 109.5
C23 C22 C29 116.5(10)
C23 C22 Ir1 60.6(8)
C29 C22 Ir1 128.5(10)
C23 C22 H22A 113.3
C29 C22 H22A 113.3
Ir1 C22 H22A 113.3
C22 C23 C24 126.6(9)
C22 C23 Ir1 83.2(10)
C24 C23 Ir1 126.8(8)
C22 C23 H23A 105.7
C24 C23 H23A 105.7
Ir1 C23 H23A 105.7
C23 C24 C25 135.5(11)
C23 C24 H24A 103.3
C25 C24 H24A 103.3
C23 C24 H24B 103.3
C25 C24 H24B 103.3
H24A C24 H24B 105.2
C24 C25 C26 107.1(7)
C24 C25 H25A 110.3
C26 C25 H25A 110.3
C24 C25 H25B 110.3
C26 C25 H25B 110.3
H25A C25 H25B 108.6
C27 C26 C25 104.5(9)
C27 C26 H26A 110.8
C25 C26 H26A 110.9
C27 C26 H26B 110.9
C25 C26 H26B 110.9
H26A C26 H26B 108.9
C26 C27 C28 100.7(12)
C26 C27 H27A 111.6
C28 C27 H27A 111.6
C26 C27 H27B 111.6
C28 C27 H27B 111.6
H27A C27 H27B 109.4
C27 C28 C29 136.3(12)
C27 C28 H28A 103.1
C29 C28 H28A 103.1
C27 C28 H28B 103.1
C29 C28 H28B 103.1
H28A C28 H28B 105.1
C22 C29 C28 100.3(12)
C22 C29 H29A 111.7
C28 C29 H29A 111.7
C22 C29 H29B 111.7
C28 C29 H29B 111.7
H29A C29 H29B 109.5
C23' C22' C29' 144.8(18)
C23' C22' Ir1 78.8(11)
C29' C22' Ir1 129.9(11)
C23' C22' H22B 97.6
C29' C22' H22B 97.6
Ir1 C22' H22B 97.6
C22' C23' C24' 115.2(12)
C22' C23' Ir1 65.8(11)
C24' C23' Ir1 113.9(11)
C22' C23' H23B 117.3
C24' C23' H23B 117.3
Ir1 C23' H23B 117.3
C23' C24' C25' 103.1(12)
C23' C24' H24C 111.1
C25' C24' H24C 111.1
C23' C24' H24D 111.1
C25' C24' H24D 111.1
H24C C24' H24D 109.1
C26' C25' C24' 106.9(7)
C26' C25' H25C 110.3
C24' C25' H25C 110.3
C26' C25' H25D 110.3
C24' C25' H25D 110.3
H25C C25' H25D 108.6
C25' C26' C27' 153.3(12)
C25' C26' H26C 98.2
C27' C26' H26C 98.2
C25' C26' H26D 98.2
C27' C26' H26D 98.2
H26C C26' H26D 103.8
C28' C27' C26' 124.3(11)
C28' C27' H27C 106.3
C26' C27' H27C 106.3
C28' C27' H27D 106.3
C26' C27' H27D 106.3
H27C C27' H27D 106.4
C27' C28' C29' 105.6(10)
C27' C28' H28C 110.6
C29' C28' H28C 110.6
C27' C28' H28D 110.6
C29' C28' H28D 110.6
H28C C28' H28D 108.7
C22' C29' C28' 124.1(12)
C22' C29' H29C 106.3
C28' C29' H29C 106.3
C22' C29' H29D 106.3
C28' C29' H29D 106.3
H29C C29' H29D 106.4
N4 C30 N5 120.3(8)
N4 C30 C31 121.7(7)
N5 C30 C31 118.1(7)
C32 C31 C30 120.7(7)
C32 C31 H31A 119.6
C30 C31 H31A 119.6
C31 C32 C33 118.0(8)
C31 C32 H32A 121.0
C33 C32 H32A 121.0
C34 C33 C32 121.5(8)
C34 C33 H33A 119.3
C32 C33 H33A 119.3
N5 C34 C33 119.7(7)
N5 C34 N6 118.2(8)
C33 C34 N6 121.9(8)
C37 C35 C38 107.5(10)
C37 C35 C36 114.3(11)
C38 C35 C36 98.6(9)
C37 C35 P3 115.8(8)
C38 C35 P3 113.1(8)
C36 C35 P3 106.3(8)
C35 C36 H36A 109.5
C35 C36 H36B 109.5
H36A C36 H36B 109.5
C35 C36 H36C 109.5
H36A C36 H36C 109.5
H36B C36 H36C 109.5
C35 C37 H37A 109.5
C35 C37 H37B 109.5
H37A C37 H37B 109.5
C35 C37 H37C 109.5
H37A C37 H37C 109.5
H37B C37 H37C 109.5
C35 C38 H38A 109.5
C35 C38 H38B 109.5
H38A C38 H38B 109.5
C35 C38 H38C 109.5
H38A C38 H38C 109.5
H38B C38 H38C 109.5
C42 C39 C41 109.3(8)
C42 C39 C40 110.5(8)
C41 C39 C40 109.3(8)
C42 C39 P3 104.5(7)
C41 C39 P3 112.1(7)
C40 C39 P3 111.0(7)
C39 C40 H40A 109.5
C39 C40 H40B 109.5
H40A C40 H40B 109.5
C39 C40 H40C 109.5
H40A C40 H40C 109.5
H40B C40 H40C 109.5
C39 C41 H41A 109.5
C39 C41 H41B 109.5
H41A C41 H41B 109.5
C39 C41 H41C 109.5
H41A C41 H41C 109.5
H41B C41 H41C 109.5
C39 C42 H42A 109.5
C39 C42 H42B 109.5
H42A C42 H42B 109.5
C39 C42 H42C 109.5
H42A C42 H42C 109.5
H42B C42 H42C 109.5
C46 C43 C44 107.9(8)
C46 C43 C45 109.8(10)
C44 C43 C45 109.8(10)
C46 C43 P4 114.8(8)
C44 C43 P4 110.1(7)
C45 C43 P4 104.4(7)
C43 C44 H44A 109.5
C43 C44 H44B 109.5
H44A C44 H44B 109.5
C43 C44 H44C 109.5
H44A C44 H44C 109.5
H44B C44 H44C 109.5
C43 C45 H45A 109.5
C43 C45 H45B 109.5
H45A C45 H45B 109.5
C43 C45 H45C 109.5
H45A C45 H45C 109.5
H45B C45 H45C 109.5
C43 C46 H46A 109.5
C43 C46 H46B 109.5
H46A C46 H46B 109.5
C43 C46 H46C 109.5
H46A C46 H46C 109.5
H46B C46 H46C 109.5
C49 C47 C50 104.8(8)
C49 C47 C48 110.4(8)
C50 C47 C48 107.2(10)
C49 C47 P4 117.5(8)
C50 C47 P4 109.6(7)
C48 C47 P4 106.9(6)
C47 C48 H48A 109.5
C47 C48 H48B 109.5
H48A C48 H48B 109.5
C47 C48 H48C 109.5
H48A C48 H48C 109.5
H48B C48 H48C 109.5
C47 C49 H49A 109.5
C47 C49 H49B 109.5
H49A C49 H49B 109.5
C47 C49 H49C 109.5
H49A C49 H49C 109.5
H49B C49 H49C 109.5
C47 C50 H50A 109.5
C47 C50 H50B 109.5
H50A C50 H50B 109.5
C47 C50 H50C 109.5
H50A C50 H50C 109.5
H50B C50 H50C 109.5
C52 C51 C58 133.1(11)
C52 C51 Ir2 81.9(8)
C58 C51 Ir2 112.8(7)
C52 C51 H51A 108.3
C58 C51 H51A 108.3
Ir2 C51 H51A 108.3
C51 C52 C53 114.5(11)
C51 C52 Ir2 63.8(7)
C53 C52 Ir2 119.0(7)
C51 C52 H52A 116.4
C53 C52 H52A 116.3
Ir2 C52 H52A 116.3
C54 C53 C52 111.5(7)
C54 C53 H53A 109.3
C52 C53 H53A 109.3
C54 C53 H53B 109.3
C52 C53 H53B 109.3
H53A C53 H53B 108.0
C55 C54 C53 114.8(9)
C55 C54 H54A 108.6
C53 C54 H54A 108.6
C55 C54 H54B 108.6
C53 C54 H54B 108.6
H54A C54 H54B 107.5
C54 C55 C56 90.1(11)
C54 C55 H55A 113.6
C56 C55 H55A 113.6
C54 C55 H55B 113.6
C56 C55 H55B 113.6
H55A C55 H55B 110.9
C55 C56 C57 111.0(11)
C55 C56 H56A 109.4
C57 C56 H56A 109.4
C55 C56 H56B 109.4
C57 C56 H56B 109.4
H56A C56 H56B 108.0
C56 C57 C58 108.0(10)
C56 C57 H57A 110.1
C58 C57 H57A 110.1
C56 C57 H57B 110.1
C58 C57 H57B 110.1
H57A C57 H57B 108.4
C57 C58 C51 122.6(12)
C57 C58 H58A 106.7
C51 C58 H58A 106.7
C57 C58 H58B 106.7
C51 C58 H58B 106.7
H58A C58 H58B 106.6
C52' C51' C58' 124.1(17)
C52' C51' Ir2 57.7(7)
C58' C51' Ir2 122.2(10)
C52' C51' H51B 113.9
C58' C51' H51B 113.9
Ir2 C51' H51B 113.9
C51' C52' C53' 127.5(12)
C51' C52' Ir2 88.4(9)
C53' C52' Ir2 143.7(9)
C51' C52' H52B 92.0
C53' C52' H52B 92.0
Ir2 C52' H52B 92.0
C52' C53' C54' 125.1(9)
C52' C53' H53C 106.1
C54' C53' H53C 106.1
C52' C53' H53D 106.1
C54' C53' H53D 106.1
H53C C53' H53D 106.3
C53' C54' C55' 119.9(11)
C53' C54' H54C 107.3
C55' C54' H54C 107.3
C53' C54' H54D 107.3
C55' C54' H54D 107.3
H54C C54' H54D 106.9
C56' C55' C54' 136.0(13)
C56' C55' H55C 103.2
C54' C55' H55C 103.2
C56' C55' H55D 103.2
C54' C55' H55D 103.2
H55C C55' H55D 105.1
C55' C56' C57' 122.4(12)
C55' C56' H56C 106.7
C57' C56' H56C 106.7
C55' C56' H56D 106.7
C57' C56' H56D 106.7
H56C C56' H56D 106.6
C56' C57' C58' 119.3(12)
C56' C57' H57C 107.5
C58' C57' H57C 107.5
C56' C57' H57D 107.5
C58' C57' H57D 107.5
H57C C57' H57D 107.0
C51' C58' C57' 106.9(15)
C51' C58' H58C 110.3
C57' C58' H58C 110.3
C51' C58' H58D 110.3
C57' C58' H58D 110.3
H58C C58' H58D 108.6

loop_
_geom_bond_atom_site_label_1
_geom_bond_atom_site_label_2
_geom_bond_distance
Ir1 C23 1.994(14)
Ir1 N2 2.120(7)
Ir1 C22' 2.139(18)
Ir1 C22 2.272(16)
Ir1 C23' 2.30(2)
Ir1 P2 2.317(2)
Ir1 P1 2.3407(19)
Ir2 C52' 1.947(11)
Ir2 N5 2.096(6)
Ir2 C51 2.146(13)
Ir2 P4 2.321(2)
Ir2 C51' 2.303(15)
Ir2 C52 2.366(12)
Ir2 P3 2.352(2)
N1 C1 1.369(9)
N1 P1 1.671(7)
N1 H1A 0.8800
N2 C1 1.304(10)
N2 C5 1.356(10)
N3 C5 1.379(10)
N3 P2 1.679(7)
N3 H3B 0.8800
N4 C30 1.288(10)
N4 P3 1.718(8)
N4 H4B 0.8800
N5 C30 1.332(9)
N5 C34 1.354(10)
N6 C34 1.391(10)
N6 P4 1.667(8)
N6 H6A 0.8800
P1 C6 1.897(9)
P1 C10 1.907(11)
P2 C18 1.875(10)
P2 C14 1.927(13)
P3 C35 1.861(12)
P3 C39 1.901(10)
P4 C47 1.891(9)
P4 C43 1.900(9)
C1 C2 1.386(11)
C2 C3 1.387(10)
C2 H2A 0.9500
C3 C4 1.271(11)
C3 H3A 0.9500
C4 C5 1.437(11)
C4 H4A 0.9500
C6 C8 1.520(11)
C6 C7 1.530(13)
C6 C9 1.587(12)
C7 H7A 0.9800
C7 H7B 0.9800
C7 H7C 0.9800
C8 H8A 0.9800
C8 H8B 0.9800
C8 H8C 0.9800
C9 H9A 0.9800
C9 H9B 0.9800
C9 H9C 0.9800
C10 C13 1.440(13)
C10 C11 1.548(15)
C10 C12 1.562(13)
C11 H11A 0.9800
C11 H11B 0.9800
C11 H11C 0.9800
C12 H12A 0.9800
C12 H12B 0.9800
C12 H12C 0.9800
C13 H13A 0.9800
C13 H13B 0.9800
C13 H13C 0.9800
C14 C17 1.423(18)
C14 C16 1.462(15)
C14 C15 1.556(17)
C15 H15A 0.9800
C15 H15B 0.9800
C15 H15C 0.9800
C16 H16A 0.9800
C16 H16B 0.9800
C16 H16C 0.9800
C17 H17A 0.9800
C17 H17B 0.9800
C17 H17C 0.9800
C18 C20 1.522(14)
C18 C21 1.507(13)
C18 C19 1.540(11)
C19 H19A 0.9800
C19 H19B 0.9800
C19 H19C 0.9800
C20 H20A 0.9800
C20 H20B 0.9800
C20 H20C 0.9800
C21 H21A 0.9800
C21 H21B 0.9800
C21 H21C 0.9800
C22 C23 1.352(12)
C22 C29 1.541(9)
C22 H22A 1.0000
C23 C24 1.524(9)
C23 H23A 1.0000
C24 C25 1.532(8)
C24 H24A 0.9900
C24 H24B 0.9900
C25 C26 1.532(8)
C25 H25A 0.9900
C25 H25B 0.9900
C26 C27 1.526(9)
C26 H26A 0.9900
C26 H26B 0.9900
C27 C28 1.537(9)
C27 H27A 0.9900
C27 H27B 0.9900
C28 C29 1.542(8)
C28 H28A 0.9900
C28 H28B 0.9900
C29 H29A 0.9900
C29 H29B 0.9900
C22' C23' 1.356(13)
C22' C29' 1.533(9)
C22' H22B 1.0000
C23' C24' 1.523(9)
C23' H23B 1.0000
C24' C25' 1.535(8)
C24' H24C 0.9900
C24' H24D 0.9900
C25' C26' 1.537(8)
C25' H25C 0.9900
C25' H25D 0.9900
C26' C27' 1.538(9)
C26' H26C 0.9900
C26' H26D 0.9900
C27' C28' 1.538(9)
C27' H27C 0.9900
C27' H27D 0.9900
C28' C29' 1.542(9)
C28' H28C 0.9900
C28' H28D 0.9900
C29' H29C 0.9900
C29' H29D 0.9900
C30 C31 1.421(12)
C31 C32 1.361(12)
C31 H31A 0.9500
C32 C33 1.368(11)
C32 H32A 0.9500
C33 C34 1.356(13)
C33 H33A 0.9500
C35 C37 1.500(17)
C35 C38 1.584(15)
C35 C36 1.585(18)
C36 H36A 0.9800
C36 H36B 0.9800
C36 H36C 0.9800
C37 H37A 0.9800
C37 H37B 0.9800
C37 H37C 0.9800
C38 H38A 0.9800
C38 H38B 0.9800
C38 H38C 0.9800
C39 C42 1.526(15)
C39 C41 1.531(12)
C39 C40 1.537(14)
C40 H40A 0.9800
C40 H40B 0.9800
C40 H40C 0.9800
C41 H41A 0.9800
C41 H41B 0.9800
C41 H41C 0.9800
C42 H42A 0.9800
C42 H42B 0.9800
C42 H42C 0.9800
C43 C46 1.462(16)
C43 C44 1.468(14)
C43 C45 1.531(17)
C44 H44A 0.9800
C44 H44B 0.9800
C44 H44C 0.9800
C45 H45A 0.9800
C45 H45B 0.9800
C45 H45C 0.9800
C46 H46A 0.9800
C46 H46B 0.9800
C46 H46C 0.9800
C47 C49 1.506(14)
C47 C50 1.523(15)
C47 C48 1.527(15)
C48 H48A 0.9800
C48 H48B 0.9800
C48 H48C 0.9800
C49 H49A 0.9800
C49 H49B 0.9800
C49 H49C 0.9800
C50 H50A 0.9800
C50 H50B 0.9800
C50 H50C 0.9800
C51 C52 1.346(14)
C51 C58 1.69(3)
C51 H51A 1.0000
C52 C53 1.582(12)
C52 H52A 1.0000
C53 C54 1.573(11)
C53 H53A 0.9900
C53 H53B 0.9900
C54 C55 1.571(12)
C54 H54A 0.9900
C54 H54B 0.9900
C55 C56 1.587(12)
C55 H55A 0.9900
C55 H55B 0.9900
C56 C57 1.598(13)
C56 H56A 0.9900
C56 H56B 0.9900
C57 C58 1.593(13)
C57 H57A 0.9900
C57 H57B 0.9900
C58 H58A 0.9900
C58 H58B 0.9900
C51' C52' 1.286(13)
C51' C58' 1.34(3)
C51' H51B 1.0000
C52' C53' 1.468(11)
C52' H52B 1.0000
C53' C54' 1.492(10)
C53' H53C 0.9900
C53' H53D 0.9900
C54' C55' 1.497(12)
C54' H54C 0.9900
C54' H54D 0.9900
C55' C56' 1.479(11)
C55' H55C 0.9900
C55' H55D 0.9900
C56' C57' 1.492(13)
C56' H56C 0.9900
C56' H56D 0.9900
C57' C58' 1.498(12)
C57' H57C 0.9900
C57' H57D 0.9900
C58' H58C 0.9900
C58' H58D 0.9900

loop_
_geom_torsion_atom_site_label_1
_geom_torsion_atom_site_label_2
_geom_torsion_atom_site_label_3
_geom_torsion_atom_site_label_4
_geom_torsion
C23 Ir1 N2 C1 -141.0(12)
C22' Ir1 N2 C1 97(4)
C22 Ir1 N2 C1 84.5(12)
C23' Ir1 N2 C1 -122.8(9)
P2 Ir1 N2 C1 -175.8(7)
P1 Ir1 N2 C1 2.0(7)
C23 Ir1 N2 C5 39.7(16)
C22' Ir1 N2 C5 -82(4)
C22 Ir1 N2 C5 -94.8(12)
C23' Ir1 N2 C5 57.9(11)
P2 Ir1 N2 C5 4.9(7)
P1 Ir1 N2 C5 -177.3(8)
C52' Ir2 N5 C30 -64(3)
C51 Ir2 N5 C30 143.9(13)
P4 Ir2 N5 C30 173.8(6)
C51' Ir2 N5 C30 113.5(12)
C52 Ir2 N5 C30 -104.5(9)
P3 Ir2 N5 C30 -7.2(5)
C52' Ir2 N5 C34 117(2)
C51 Ir2 N5 C34 -34.9(15)
P4 Ir2 N5 C34 -5.1(5)
C51' Ir2 N5 C34 -65.4(13)
C52 Ir2 N5 C34 76.6(10)
P3 Ir2 N5 C34 173.9(6)
C1 N1 P1 C6 122.0(7)
C1 N1 P1 C10 -123.7(8)
C1 N1 P1 Ir1 0.3(8)
C23 Ir1 P1 N1 168.3(4)
N2 Ir1 P1 N1 -1.0(4)
C22' Ir1 P1 N1 -172.9(5)
C22 Ir1 P1 N1 -158.4(5)
C23' Ir1 P1 N1 153.3(5)
P2 Ir1 P1 N1 6.0(5)
C23 Ir1 P1 C6 60.1(4)
N2 Ir1 P1 C6 -109.2(4)
C22' Ir1 P1 C6 79.0(6)
C22 Ir1 P1 C6 93.4(5)
C23' Ir1 P1 C6 45.2(5)
P2 Ir1 P1 C6 -102.2(4)
C23 Ir1 P1 C10 -87.1(4)
N2 Ir1 P1 C10 103.6(4)
C22' Ir1 P1 C10 -68.2(6)
C22 Ir1 P1 C10 -53.8(5)
C23' Ir1 P1 C10 -102.1(5)
P2 Ir1 P1 C10 110.6(5)
C5 N3 P2 C18 134.2(8)
C5 N3 P2 C14 -107.8(8)
C5 N3 P2 Ir1 12.2(8)
C23 Ir1 P2 N3 -178.5(4)
N2 Ir1 P2 N3 -8.0(4)
C22' Ir1 P2 N3 163.9(5)
C22 Ir1 P2 N3 149.1(5)
C23' Ir1 P2 N3 -165.1(5)
P1 Ir1 P2 N3 -15.0(5)
C23 Ir1 P2 C18 74.2(4)
N2 Ir1 P2 C18 -115.2(4)
C22' Ir1 P2 C18 56.6(5)
C22 Ir1 P2 C18 41.9(5)
C23' Ir1 P2 C18 87.7(5)
P1 Ir1 P2 C18 -122.2(4)
C23 Ir1 P2 C14 -71.3(5)
N2 Ir1 P2 C14 99.3(5)
C22' Ir1 P2 C14 -88.9(6)
C22 Ir1 P2 C14 -103.6(5)
C23' Ir1 P2 C14 -57.8(5)
P1 Ir1 P2 C14 92.3(5)
C30 N4 P3 C35 106.0(7)
C30 N4 P3 C39 -140.7(7)
C30 N4 P3 Ir2 -13.5(7)
C52' Ir2 P3 N4 178.9(5)
N5 Ir2 P3 N4 9.2(3)
C51 Ir2 P3 N4 -161.1(4)
P4 Ir2 P3 N4 12.4(4)
C51' Ir2 P3 N4 -151.0(4)
C52 Ir2 P3 N4 165.5(4)
C52' Ir2 P3 C35 73.1(6)
N5 Ir2 P3 C35 -96.6(5)
C51 Ir2 P3 C35 93.1(6)
P4 Ir2 P3 C35 -93.5(5)
C51' Ir2 P3 C35 103.1(5)
C52 Ir2 P3 C35 59.7(6)
C52' Ir2 P3 C39 -70.3(6)
N5 Ir2 P3 C39 120.1(4)
C51 Ir2 P3 C39 -50.3(5)
P4 Ir2 P3 C39 123.2(4)
C51' Ir2 P3 C39 -40.2(5)
C52 Ir2 P3 C39 -83.7(5)
C34 N6 P4 C47 101.8(7)
C34 N6 P4 C43 -143.9(7)
C34 N6 P4 Ir2 -18.7(7)
C52' Ir2 P4 N6 -158.0(5)
N5 Ir2 P4 N6 11.2(3)
C51 Ir2 P4 N6 -177.8(4)
C51' Ir2 P4 N6 172.6(4)
C52 Ir2 P4 N6 -145.6(4)
P3 Ir2 P4 N6 8.1(4)
C52' Ir2 P4 C47 92.1(6)
N5 Ir2 P4 C47 -98.7(4)
C51 Ir2 P4 C47 72.3(5)
C51' Ir2 P4 C47 62.6(5)
C52 Ir2 P4 C47 104.5(5)
P3 Ir2 P4 C47 -101.8(5)
C52' Ir2 P4 C43 -49.3(6)
N5 Ir2 P4 C43 119.9(4)
C51 Ir2 P4 C43 -69.1(5)
C51' Ir2 P4 C43 -78.7(5)
C52 Ir2 P4 C43 -36.9(5)
P3 Ir2 P4 C43 116.8(4)
C5 N2 C1 N1 176.8(9)
Ir1 N2 C1 N1 -2.5(12)
C5 N2 C1 C2 2.5(14)
Ir1 N2 C1 C2 -176.8(6)
P1 N1 C1 N2 1.4(12)
P1 N1 C1 C2 175.6(7)
N2 C1 C2 C3 -6.6(14)
N1 C1 C2 C3 179.1(9)
C1 C2 C3 C4 7.0(15)
C2 C3 C4 C5 -3.1(16)
C1 N2 C5 N3 -178.0(9)
Ir1 N2 C5 N3 1.3(13)
C1 N2 C5 C4 1.4(15)
Ir1 N2 C5 C4 -179.3(7)
P2 N3 C5 N2 -10.2(13)
P2 N3 C5 C4 170.6(9)
C3 C4 C5 N2 -1.1(16)
C3 C4 C5 N3 178.2(11)
N1 P1 C6 C8 169.1(7)
C10 P1 C6 C8 66.2(8)
Ir1 P1 C6 C8 -84.0(7)
N1 P1 C6 C7 -70.5(6)
C10 P1 C6 C7 -173.5(6)
Ir1 P1 C6 C7 36.3(7)
N1 P1 C6 C9 44.6(6)
C10 P1 C6 C9 -58.3(7)
Ir1 P1 C6 C9 151.5(5)
N1 P1 C10 C13 -33.0(8)
C6 P1 C10 C13 72.5(8)
Ir1 P1 C10 C13 -138.3(6)
N1 P1 C10 C11 85.0(7)
C6 P1 C10 C11 -169.5(7)
Ir1 P1 C10 C11 -20.4(8)
N1 P1 C10 C12 -159.2(6)
C6 P1 C10 C12 -53.8(8)
Ir1 P1 C10 C12 95.4(6)
N3 P2 C14 C17 73.2(9)
C18 P2 C14 C17 178.9(9)
Ir1 P2 C14 C17 -34.4(10)
N3 P2 C14 C16 -50.6(9)
C18 P2 C14 C16 55.1(10)
Ir1 P2 C14 C16 -158.2(7)
N3 P2 C14 C15 -169.2(8)
C18 P2 C14 C15 -63.5(9)
Ir1 P2 C14 C15 83.2(8)
N3 P2 C18 C20 168.6(7)
C14 P2 C18 C20 62.5(9)
Ir1 P2 C18 C20 -83.5(8)
N3 P2 C18 C21 -70.2(6)
C14 P2 C18 C21 -176.2(6)
Ir1 P2 C18 C21 37.7(7)
N3 P2 C18 C19 47.8(7)
C14 P2 C18 C19 -58.2(8)
Ir1 P2 C18 C19 155.7(5)
N2 Ir1 C22 C23 159.8(8)
C22' Ir1 C22 C23 -13(2)
C23' Ir1 C22 C23 -3.4(7)
P2 Ir1 C22 C23 64.4(7)
P1 Ir1 C22 C23 -120.5(6)
C23 Ir1 C22 C29 101.9(13)
N2 Ir1 C22 C29 -98.3(12)
C22' Ir1 C22 C29 89(3)
C23' Ir1 C22 C29 98.5(12)
P2 Ir1 C22 C29 166.3(11)
P1 Ir1 C22 C29 -18.6(11)
C29 C22 C23 C24 10(2)
Ir1 C22 C23 C24 131.6(15)
C29 C22 C23 Ir1 -121.2(13)
N2 Ir1 C23 C22 -152.2(11)
C22' Ir1 C23 C22 9.1(17)
C23' Ir1 C23 C22 169(2)
P2 Ir1 C23 C22 -117.8(7)
P1 Ir1 C23 C22 67.7(7)
N2 Ir1 C23 C24 76.4(16)
C22' Ir1 C23 C24 -122(2)
C22 Ir1 C23 C24 -131.4(11)
C23' Ir1 C23 C24 37.7(15)
P2 Ir1 C23 C24 110.8(7)
P1 Ir1 C23 C24 -63.7(7)
C22 C23 C24 C25 75(2)
Ir1 C23 C24 C25 -173.2(8)
C23 C24 C25 C26 -70.3(15)
C24 C25 C26 C27 73.5(12)
C25 C26 C27 C28 -109.1(10)
C26 C27 C28 C29 58(3)
C23 C22 C29 C28 -80.1(18)
Ir1 C22 C29 C28 -152.4(12)
C27 C28 C29 C22 54(3)
C23 Ir1 C22' C23' 8.2(12)
N2 Ir1 C22' C23' 148(3)
C22 Ir1 C22' C23' 167(3)
P2 Ir1 C22' C23' 61.9(10)
P1 Ir1 C22' C23' -118.4(9)
C23 Ir1 C22' C29' 165(3)
N2 Ir1 C22' C29' -55(5)
C22 Ir1 C22' C29' -36(2)
C23' Ir1 C22' C29' 157(3)
P2 Ir1 C22' C29' -140.9(18)
P1 Ir1 C22' C29' 38.7(19)
C29' C22' C23' C24' -43(4)
Ir1 C22' C23' C24' 106.2(15)
C29' C22' C23' Ir1 -149(3)
C23 Ir1 C23' C22' -12.7(17)
N2 Ir1 C23' C22' -171.0(11)
C22 Ir1 C23' C22' -4.4(11)
P2 Ir1 C23' C22' -118.1(11)
P1 Ir1 C23' C22' 71.7(11)
C23 Ir1 C23' C24' -120.8(19)
N2 Ir1 C23' C24' 80.9(9)
C22' Ir1 C23' C24' -108.1(13)
C22 Ir1 C23' C24' -112.5(8)
P2 Ir1 C23' C24' 133.8(7)
P1 Ir1 C23' C24' -36.5(8)
C22' C23' C24' C25' 97.6(18)
Ir1 C23' C24' C25' 170.9(6)
C23' C24' C25' C26' -59.2(13)
C24' C25' C26' C27' 70(2)
C25' C26' C27' C28' -95(2)
C26' C27' C28' C29' 33(2)
C23' C22' C29' C28' -59(4)
Ir1 C22' C29' C28' 162.9(17)
C27' C28' C29' C22' 34(3)
P3 N4 C30 N5 10.1(10)
P3 N4 C30 C31 -168.0(6)
C34 N5 C30 N4 179.5(7)
Ir2 N5 C30 N4 0.7(10)
C34 N5 C30 C31 -2.3(11)
Ir2 N5 C30 C31 178.9(6)
N4 C30 C31 C32 178.5(8)
N5 C30 C31 C32 0.4(12)
C30 C31 C32 C33 3.6(13)
C31 C32 C33 C34 -5.8(13)
C30 N5 C34 C33 0.1(12)
Ir2 N5 C34 C33 179.0(6)
C30 N5 C34 N6 175.9(7)
Ir2 N5 C34 N6 -5.3(9)
C32 C33 C34 N5 4.1(12)
C32 C33 C34 N6 -171.5(8)
P4 N6 C34 N5 17.7(10)
P4 N6 C34 C33 -166.6(7)
N4 P3 C35 C37 156.9(8)
C39 P3 C35 C37 49.6(10)
Ir2 P3 C35 C37 -98.5(9)
N4 P3 C35 C38 32.2(9)
C39 P3 C35 C38 -75.2(9)
Ir2 P3 C35 C38 136.8(8)
N4 P3 C35 C36 -74.9(8)
C39 P3 C35 C36 177.7(8)
Ir2 P3 C35 C36 29.7(9)
N4 P3 C39 C42 66.2(7)
C35 P3 C39 C42 172.0(7)
Ir2 P3 C39 C42 -42.5(8)
N4 P3 C39 C41 -52.1(7)
C35 P3 C39 C41 53.7(8)
Ir2 P3 C39 C41 -160.8(6)
N4 P3 C39 C40 -174.6(6)
C35 P3 C39 C40 -68.8(7)
Ir2 P3 C39 C40 76.7(7)
N6 P4 C43 C46 -53.5(8)
C47 P4 C43 C46 54.7(9)
Ir2 P4 C43 C46 -161.9(6)
N6 P4 C43 C44 -175.4(7)
C47 P4 C43 C44 -67.2(9)
Ir2 P4 C43 C44 76.2(8)
N6 P4 C43 C45 66.8(9)
C47 P4 C43 C45 175.0(9)
Ir2 P4 C43 C45 -41.6(10)
N6 P4 C47 C49 162.0(7)
C43 P4 C47 C49 55.5(9)
Ir2 P4 C47 C49 -90.0(8)
N6 P4 C47 C50 42.6(8)
C43 P4 C47 C50 -63.9(9)
Ir2 P4 C47 C50 150.6(6)
N6 P4 C47 C48 -73.3(8)
C43 P4 C47 C48 -179.8(8)
Ir2 P4 C47 C48 34.7(9)
C52' Ir2 C51 C52 -29.3(12)
N5 Ir2 C51 C52 139.1(11)
P4 Ir2 C51 C52 109.3(7)
C51' Ir2 C51 C52 -134(2)
P3 Ir2 C51 C52 -72.8(8)
C52' Ir2 C51 C58 104.3(16)
N5 Ir2 C51 C58 -87.4(15)
P4 Ir2 C51 C58 -117.1(9)
C51' Ir2 C51 C58 0(2)
C52 Ir2 C51 C58 133.6(12)
P3 Ir2 C51 C58 60.8(9)
C58 C51 C52 C53 -2.1(18)
Ir2 C51 C52 C53 111.7(8)
C58 C51 C52 Ir2 -113.7(13)
C52' Ir2 C52 C51 61.5(17)
N5 Ir2 C52 C51 -148.9(8)
P4 Ir2 C52 C51 -69.9(7)
C51' Ir2 C52 C51 11.5(8)
P3 Ir2 C52 C51 118.5(7)
C52' Ir2 C52 C53 -43.4(16)
N5 Ir2 C52 C53 106.3(11)
C51 Ir2 C52 C53 -104.9(12)
P4 Ir2 C52 C53 -174.7(9)
C51' Ir2 C52 C53 -93.4(12)
P3 Ir2 C52 C53 13.7(10)
C51 C52 C53 C54 78.7(15)
Ir2 C52 C53 C54 151.2(10)
C52 C53 C54 C55 -23.6(19)
C53 C54 C55 C56 -92.2(14)
C54 C55 C56 C57 124.5(10)
C55 C56 C57 C58 -65.7(14)
C56 C57 C58 C51 54.9(19)
C52 C51 C58 C57 -75(2)
Ir2 C51 C58 C57 -175.5(12)
N5 Ir2 C51' C52' -179.0(11)
C51 Ir2 C51' C52' 59(2)
P4 Ir2 C51' C52' 121.7(11)
C52 Ir2 C51' C52' 22.3(10)
P3 Ir2 C51' C52' -63.6(11)
C52' Ir2 C51' C58' 112.6(19)
N5 Ir2 C51' C58' -66(2)
C51 Ir2 C51' C58' 172(3)
P4 Ir2 C51' C58' -125.6(14)
C52 Ir2 C51' C58' 134.9(17)
P3 Ir2 C51' C58' 49.1(15)
C58' C51' C52' C53' 65(2)
Ir2 C51' C52' C53' 174(2)
C58' C51' C52' Ir2 -109.4(15)
N5 Ir2 C52' C51' 178.2(19)
C51 Ir2 C52' C51' -18.9(11)
P4 Ir2 C52' C51' -61.6(11)
C52 Ir2 C52' C51' -112(2)
P3 Ir2 C52' C51' 122.8(10)
N5 Ir2 C52' C53' 6(4)
C51 Ir2 C52' C53' 169(3)
P4 Ir2 C52' C53' 126(2)
C51' Ir2 C52' C53' -172(3)
C52 Ir2 C52' C53' 76(3)
P3 Ir2 C52' C53' -49(2)
C51' C52' C53' C54' 29(3)
Ir2 C52' C53' C54' -161.2(16)
C52' C53' C54' C55' -25(3)
C53' C54' C55' C56' -46(3)
C54' C55' C56' C57' 72(3)
C55' C56' C57' C58' -52(2)
C52' C51' C58' C57' -115.9(18)
Ir2 C51' C58' C57' 173.8(10)
C56' C57' C58' C51' 70(2)

loop_
_platon_squeeze_void_nr
_platon_squeeze_void_average_x
_platon_squeeze_void_average_y
_platon_squeeze_void_average_z
_platon_squeeze_void_volume
_platon_squeeze_void_count_electrons
_platon_squeeze_void_content
1 -0.010 0.000 0.009 933 232 ' '
